data_4069687
loop_
_publ_author_name
'Gandolfi, Claudio'
'Heckenroth, Marion'
'Neels, Antonia'
'Laurenczy, G\'abor'
'Albrecht, Martin'

_publ_section_title
;
 Chelating NHC Ruthenium(II) Complexes as Robust Homogeneous Hydrogenation
 Catalysts
;
_journal_issue 17
_journal_name_full Organometallics
_journal_page_first 5112
_journal_paper_doi 10.1021/om900356w
_journal_volume 28
_journal_year 2009
_chemical_formula_sum 'C31 H34 B Cl2 F4 N2 P Ru S'
_chemical_formula_weight 756.41
_chemical_name_systematic
; 
 ? 
;
_space_group_IT_number 15
_symmetry_cell_setting monoclinic
_symmetry_space_group_name_Hall '-C 2yc'
_symmetry_space_group_name_H-M 'C 1 2/c 1'
_atom_sites_solution_hydrogens geom
_atom_sites_solution_primary direct
_atom_sites_solution_secondary difmap
_audit_creation_method SHELXL-97
_cell_angle_alpha 90.00
_cell_angle_beta 110.377(6)
_cell_angle_gamma 90.00
_cell_formula_units_Z 8
_cell_length_a 36.288(3)
_cell_length_b 10.6994(6)
_cell_length_c 17.6923(13)
_cell_measurement_reflns_used 17581
_cell_measurement_temperature 173(2)
_cell_measurement_theta_max 25.53
_cell_measurement_theta_min 1.20
_cell_volume 6439.3(8)
_computing_cell_refinement 'STOE X-AREA'
_computing_data_collection 'STOE X-AREA'
_computing_data_reduction 'STOE X-RED'
_computing_structure_refinement 'SHELXL-97 (Sheldrick, 1997)'
_computing_structure_solution 'SHELXS-97 (Sheldrick, 1990)'
_diffrn_ambient_temperature 173(2)
_diffrn_detector_area_resol_mean 6.67
_diffrn_measured_fraction_theta_full 0.992
_diffrn_measured_fraction_theta_max 0.992
_diffrn_measurement_device_type 'STOE IPDS 2'
_diffrn_measurement_method 'rotation method'
_diffrn_radiation_monochromator graphite
_diffrn_radiation_source 'fine-focus sealed tube'
_diffrn_radiation_type MoK\a
_diffrn_radiation_wavelength 0.71073
_diffrn_reflns_av_R_equivalents 0.0607
_diffrn_reflns_av_sigmaI/netI 0.0486
_diffrn_reflns_limit_h_max 43
_diffrn_reflns_limit_h_min -43
_diffrn_reflns_limit_k_max 12
_diffrn_reflns_limit_k_min -12
_diffrn_reflns_limit_l_max 19
_diffrn_reflns_limit_l_min -21
_diffrn_reflns_number 20694
_diffrn_reflns_theta_full 25.16
_diffrn_reflns_theta_max 25.16
_diffrn_reflns_theta_min 1.20
_exptl_absorpt_coefficient_mu 0.816
_exptl_absorpt_correction_T_max 0.864
_exptl_absorpt_correction_T_min 0.709
_exptl_absorpt_correction_type multi-scan
_exptl_absorpt_process_details 'MULscanABS, (PLATON03, Speck, 2003)'
_exptl_crystal_colour yellow
_exptl_crystal_density_diffrn 1.560
_exptl_crystal_density_method 'not measured'
_exptl_crystal_description needle
_exptl_crystal_F_000 3072
_exptl_crystal_size_max .45
_exptl_crystal_size_mid .15
_exptl_crystal_size_min .10
_refine_diff_density_max 1.155
_refine_diff_density_min -1.194
_refine_diff_density_rms 0.122
_refine_ls_extinction_method none
_refine_ls_goodness_of_fit_ref 1.083
_refine_ls_hydrogen_treatment constr
_refine_ls_matrix_type full
_refine_ls_number_parameters 361
_refine_ls_number_reflns 5732
_refine_ls_number_restraints 8
_refine_ls_restrained_S_all 1.085
_refine_ls_R_factor_all 0.1048
_refine_ls_R_factor_gt 0.0887
_refine_ls_shift/su_max 0.001
_refine_ls_shift/su_mean 0.000
_refine_ls_structure_factor_coef Fsqd
_refine_ls_weighting_details 'calc w=1/[\s^2^(Fo^2^)+(0.0787P)^2^+110.1754P] where P=(Fo^2^+2Fc^2^)/3'
_refine_ls_weighting_scheme calc
_refine_ls_wR_factor_gt 0.2310
_refine_ls_wR_factor_ref 0.2381
_reflns_number_gt 4423
_reflns_number_total 5732
_reflns_threshold_expression >2sigma(I)
_cod_data_source_file om900356w_si_002.cif
_cod_data_source_block 6
_cod_original_cell_volume 6439.4(8)
_cod_original_sg_symbol_H-M 'C 2/c'
_cod_database_code 4069687

loop_
_symmetry_equiv_pos_as_xyz
'x, y, z'
'-x, y, -z+1/2'
'x+1/2, y+1/2, z'
'-x+1/2, y+1/2, -z+1/2'
'-x, -y, -z'
'x, -y, z-1/2'
'-x+1/2, -y+1/2, -z'
'x+1/2, -y+1/2, z-1/2'

loop_
_atom_site_label
_atom_site_type_symbol
_atom_site_fract_x
_atom_site_fract_y
_atom_site_fract_z
_atom_site_U_iso_or_equiv
_atom_site_adp_type
_atom_site_occupancy
_atom_site_symmetry_multiplicity
_atom_site_calc_flag
_atom_site_refinement_flags
_atom_site_disorder_assembly
_atom_site_disorder_group
C1 C 0.1834(3) 1.0960(12) 0.0684(6) 0.065(3) Uani 1 1 d . . .
C2 C 0.1914(3) 1.2777(13) 0.0084(7) 0.081(3) Uani 1 1 d . . .
H2A H 0.1914 1.3640 -0.0041 0.097 Uiso 1 1 calc R . .
C3 C 0.2027(3) 1.1807(12) -0.0268(6) 0.074(3) Uani 1 1 d . . .
H3A H 0.2124 1.1866 -0.0701 0.089 Uiso 1 1 calc R . .
C4 C 0.2084(3) 0.9521(11) -0.0105(6) 0.067(3) Uani 1 1 d . . .
H4A H 0.2301 0.9182 0.0361 0.081 Uiso 1 1 calc R . .
H4B H 0.2183 0.9611 -0.0559 0.081 Uiso 1 1 calc R . .
C5 C 0.1751(3) 0.8608(11) -0.0340(6) 0.067(3) Uani 1 1 d . . .
H5A H 0.1824 0.7871 -0.0595 0.081 Uiso 1 1 calc R . .
H5B H 0.1518 0.9001 -0.0745 0.081 Uiso 1 1 calc R . .
C6 C 0.1995(4) 0.6874(11) 0.0861(7) 0.084(4) Uani 1 1 d . . .
H6A H 0.2249 0.7195 0.0865 0.126 Uiso 1 1 calc R . .
H6B H 0.1919 0.6151 0.0499 0.126 Uiso 1 1 calc R . .
H6C H 0.2018 0.6620 0.1407 0.126 Uiso 1 1 calc R . .
C7 C 0.1675(3) 1.3018(11) 0.1221(7) 0.074(3) Uani 1 1 d . . .
H7C H 0.1828 1.3793 0.1317 0.111 Uiso 1 1 calc R . .
H7B H 0.1721 1.2587 0.1735 0.111 Uiso 1 1 calc R . .
H7A H 0.1395 1.3215 0.0973 0.111 Uiso 1 1 calc R . .
C8 C 0.2001(3) 0.8526(12) 0.2560(6) 0.069(3) Uani 1 1 d . . .
H8A H 0.1941 0.7664 0.2576 0.083 Uiso 1 1 calc R . .
C9 C 0.1794(3) 0.9524(11) 0.2751(7) 0.071(3) Uani 1 1 d . . .
H9A H 0.1570 0.9448 0.2910 0.085 Uiso 1 1 calc R . .
C10 C 0.1978(3) 1.0662(12) 0.2668(6) 0.073(3) Uani 1 1 d . . .
H10A H 0.1903 1.1482 0.2763 0.088 Uiso 1 1 calc R . .
C11 C 0.2305(3) 1.0320(12) 0.2405(6) 0.066(3) Uani 1 1 d . . .
H11A H 0.2483 1.0883 0.2298 0.079 Uiso 1 1 calc R . .
C12 C 0.2310(3) 0.9019(12) 0.2340(6) 0.068(3) Uani 1 1 d . . .
H12A H 0.2490 0.8547 0.2176 0.082 Uiso 1 1 calc R . .
C13 C 0.0846(3) 1.1367(9) 0.1222(8) 0.066(3) Uani 1 1 d . . .
C14 C 0.0986(4) 1.1840(11) 0.1980(8) 0.077(3) Uani 1 1 d . . .
H14A H 0.1203 1.1448 0.2375 0.092 Uiso 1 1 calc R . .
C15 C 0.0817(4) 1.2888(13) 0.2187(12) 0.109(6) Uani 1 1 d . . .
H15A H 0.0923 1.3226 0.2715 0.130 Uiso 1 1 calc R . .
C16 C 0.0496(5) 1.3435(13) 0.1629(14) 0.120(7) Uani 1 1 d . . .
H16A H 0.0378 1.4137 0.1782 0.144 Uiso 1 1 calc R . .
C17 C 0.0342(4) 1.2999(13) 0.0862(12) 0.108(5) Uani 1 1 d . . .
H17A H 0.0122 1.3398 0.0480 0.130 Uiso 1 1 calc R . .
C18 C 0.0517(3) 1.1931(10) 0.0639(9) 0.087(4) Uani 1 1 d . . .
H18A H 0.0413 1.1604 0.0107 0.104 Uiso 1 1 calc R . .
C19 C 0.0803(3) 0.8734(9) 0.1329(6) 0.057(2) Uani 1 1 d . . .
C20 C 0.0987(3) 0.7685(10) 0.1712(7) 0.066(3) Uani 1 1 d . . .
H20A H 0.1258 0.7571 0.1798 0.079 Uiso 1 1 calc R . .
C21 C 0.0787(3) 0.6770(10) 0.1983(7) 0.069(3) Uani 1 1 d . . .
H21A H 0.0919 0.6035 0.2239 0.083 Uiso 1 1 calc R . .
C22 C 0.0395(3) 0.6953(12) 0.1870(9) 0.087(4) Uani 1 1 d . . .
H22A H 0.0255 0.6328 0.2040 0.105 Uiso 1 1 calc R . .
C23 C 0.0205(3) 0.8015(10) 0.1519(8) 0.076(3) Uani 1 1 d . . .
H23A H -0.0060 0.8146 0.1479 0.091 Uiso 1 1 calc R . .
C24 C 0.0396(3) 0.8918(10) 0.1215(7) 0.068(3) Uani 1 1 d . . .
H24A H 0.0259 0.9634 0.0939 0.081 Uiso 1 1 calc R . .
C25 C 0.0846(2) 0.9876(9) -0.0114(6) 0.054(2) Uani 1 1 d . . .
C26 C 0.0599(3) 0.8884(10) -0.0515(7) 0.066(3) Uani 1 1 d . . .
H26A H 0.0537 0.8247 -0.0205 0.079 Uiso 1 1 calc R . .
C27 C 0.0445(4) 0.8814(13) -0.1354(8) 0.086(4) Uani 1 1 d . . .
H27A H 0.0270 0.8160 -0.1617 0.104 Uiso 1 1 calc R . .
C28 C 0.0549(4) 0.9684(15) -0.1774(7) 0.089(4) Uani 1 1 d . . .
H28A H 0.0455 0.9615 -0.2345 0.106 Uiso 1 1 calc R . .
C29 C 0.0792(3) 1.0707(13) -0.1416(8) 0.079(3) Uani 1 1 d . . .
H29A H 0.0854 1.1331 -0.1735 0.094 Uiso 1 1 calc R . .
C30 C 0.0934(3) 1.0765(11) -0.0594(7) 0.068(3) Uani 1 1 d . . .
H30A H 0.1100 1.1444 -0.0342 0.081 Uiso 1 1 calc R . .
N1 N 0.1795(2) 1.2210(9) 0.0682(5) 0.063(2) Uani 1 1 d . . .
N2 N 0.1980(2) 1.0715(9) 0.0099(5) 0.063(2) Uani 1 1 d . . .
Ru1 Ru 0.17422(2) 0.97095(8) 0.14799(5) 0.0516(3) Uani 1 1 d . . .
S1 S 0.16219(7) 0.8098(2) 0.05070(15) 0.0585(6) Uani 1 1 d . . .
B1 B 0.3160(5) 0.968(2) 0.1574(11) 0.073(4) Uani 0.638(11) 1 d PD A 1
B1A B 0.3173(8) 0.975(4) 0.1610(16) 0.073(4) Uani 0.36 1 d PD A 2
F1 F 0.3360(4) 1.0031(13) 0.2403(9) 0.100(2) Uani 0.638(11) 1 d PD A 1
F1A F 0.3543(7) 1.001(2) 0.1612(16) 0.100(2) Uani 0.36 1 d PD A 2
F2 F 0.3419(4) 0.9601(13) 0.1162(9) 0.100(2) Uani 0.638(11) 1 d PD A 1
F2A F 0.3125(7) 0.979(2) 0.0817(14) 0.100(2) Uani 0.36 1 d PD A 2
F3 F 0.2886(3) 1.0601(12) 0.1237(8) 0.100(2) Uani 0.638(11) 1 d PD A 1
F3A F 0.3058(8) 0.855(4) 0.161(3) 0.100(2) Uani 0.36 1 d PD A 2
F4 F 0.2968(4) 0.858(2) 0.1521(17) 0.100(2) Uani 0.638(11) 1 d PD A 1
F4A F 0.3195(7) 1.040(2) 0.2309(15) 0.100(2) Uani 0.36 1 d PD A 2
P1 P 0.10683(7) 0.9955(2) 0.09825(16) 0.0487(6) Uani 1 1 d . . .

loop_
_atom_site_aniso_label
_atom_site_aniso_U_11
_atom_site_aniso_U_22
_atom_site_aniso_U_33
_atom_site_aniso_U_23
_atom_site_aniso_U_13
_atom_site_aniso_U_12
C1 0.039(5) 0.099(9) 0.055(6) -0.020(6) 0.013(4) -0.012(5)
C2 0.060(6) 0.097(9) 0.084(8) 0.002(7) 0.023(6) -0.031(6)
C3 0.073(7) 0.094(9) 0.060(6) -0.004(6) 0.029(5) -0.032(6)
C4 0.062(6) 0.086(8) 0.053(5) 0.001(5) 0.019(5) 0.005(6)
C5 0.051(5) 0.095(8) 0.054(6) -0.015(5) 0.017(4) 0.012(5)
C6 0.102(9) 0.071(8) 0.076(8) -0.005(6) 0.029(7) 0.028(7)
C7 0.081(7) 0.061(7) 0.090(8) -0.002(6) 0.042(6) -0.010(6)
C8 0.063(6) 0.079(8) 0.067(6) -0.009(6) 0.024(5) -0.010(5)
C9 0.079(7) 0.075(7) 0.075(7) -0.011(6) 0.048(6) -0.021(6)
C10 0.065(6) 0.086(8) 0.070(7) -0.021(6) 0.024(5) -0.017(6)
C11 0.059(6) 0.093(8) 0.045(5) -0.010(5) 0.017(4) -0.028(6)
C12 0.051(5) 0.092(9) 0.055(6) -0.008(6) 0.011(4) -0.007(5)
C13 0.057(6) 0.040(5) 0.117(9) 0.000(6) 0.049(6) 0.000(4)
C14 0.077(7) 0.072(7) 0.102(9) -0.017(7) 0.059(7) -0.012(6)
C15 0.095(10) 0.067(8) 0.198(17) -0.051(10) 0.095(11) -0.015(7)
C16 0.121(13) 0.059(8) 0.23(2) -0.041(11) 0.119(15) -0.011(9)
C17 0.072(8) 0.063(8) 0.196(17) -0.012(10) 0.053(10) 0.016(6)
C18 0.070(7) 0.048(6) 0.151(12) -0.010(7) 0.050(8) -0.006(5)
C19 0.042(5) 0.045(5) 0.084(7) -0.011(5) 0.024(4) -0.009(4)
C20 0.057(6) 0.059(6) 0.095(8) -0.010(6) 0.042(5) -0.011(5)
C21 0.064(6) 0.048(6) 0.105(9) 0.002(5) 0.042(6) -0.002(5)
C22 0.069(7) 0.070(8) 0.140(12) 0.013(7) 0.058(8) -0.005(6)
C23 0.060(6) 0.061(7) 0.122(10) 0.008(6) 0.051(6) -0.002(5)
C24 0.059(6) 0.058(6) 0.096(8) -0.002(6) 0.039(6) -0.007(5)
C25 0.042(4) 0.053(6) 0.068(6) -0.001(4) 0.021(4) 0.004(4)
C26 0.067(6) 0.052(6) 0.081(7) -0.005(5) 0.029(5) 0.002(5)
C27 0.094(9) 0.072(8) 0.081(8) -0.011(7) 0.015(7) 0.001(7)
C28 0.079(8) 0.134(12) 0.056(6) 0.009(8) 0.028(6) 0.028(8)
C29 0.059(6) 0.102(10) 0.081(8) 0.019(7) 0.032(6) 0.012(6)
C30 0.044(5) 0.079(7) 0.082(7) 0.007(6) 0.023(5) -0.003(5)
N1 0.066(5) 0.068(6) 0.055(5) -0.002(4) 0.023(4) 0.001(4)
N2 0.048(4) 0.076(6) 0.066(5) -0.004(4) 0.024(4) -0.009(4)
Ru1 0.0422(4) 0.0620(5) 0.0543(4) -0.0072(4) 0.0217(3) -0.0053(3)
S1 0.0516(13) 0.0593(15) 0.0635(15) -0.0107(11) 0.0185(11) 0.0059(11)
B1 0.040(6) 0.105(11) 0.074(8) 0.033(8) 0.019(5) -0.004(6)
B1A 0.040(6) 0.105(11) 0.074(8) 0.033(8) 0.019(5) -0.004(6)
F1 0.085(5) 0.100(4) 0.123(5) 0.005(3) 0.045(4) 0.008(3)
F1A 0.085(5) 0.100(4) 0.123(5) 0.005(3) 0.045(4) 0.008(3)
F2 0.085(5) 0.100(4) 0.123(5) 0.005(3) 0.045(4) 0.008(3)
F2A 0.085(5) 0.100(4) 0.123(5) 0.005(3) 0.045(4) 0.008(3)
F3 0.085(5) 0.100(4) 0.123(5) 0.005(3) 0.045(4) 0.008(3)
F3A 0.085(5) 0.100(4) 0.123(5) 0.005(3) 0.045(4) 0.008(3)
F4 0.085(5) 0.100(4) 0.123(5) 0.005(3) 0.045(4) 0.008(3)
F4A 0.085(5) 0.100(4) 0.123(5) 0.005(3) 0.045(4) 0.008(3)
P1 0.0454(12) 0.0365(12) 0.0712(15) -0.0045(10) 0.0291(11) -0.0011(9)

loop_
_atom_type_symbol
_atom_type_description
_atom_type_scat_dispersion_real
_atom_type_scat_dispersion_imag
_atom_type_scat_source
C C 0.0033 0.0016 'International Tables Vol C Tables 4.2.6.8 and 6.1.1.4'
H H 0.0000 0.0000 'International Tables Vol C Tables 4.2.6.8 and 6.1.1.4'
N N 0.0061 0.0033 'International Tables Vol C Tables 4.2.6.8 and 6.1.1.4'
Ru Ru -1.2594 0.8363 'International Tables Vol C Tables 4.2.6.8 and 6.1.1.4'
S S 0.1246 0.1234 'International Tables Vol C Tables 4.2.6.8 and 6.1.1.4'
B B 0.0013 0.0007 'International Tables Vol C Tables 4.2.6.8 and 6.1.1.4'
F F 0.0171 0.0103 'International Tables Vol C Tables 4.2.6.8 and 6.1.1.4'
P P 0.1023 0.0942 'International Tables Vol C Tables 4.2.6.8 and 6.1.1.4'
Cl Cl 0.1484 0.1585 'International Tables Vol C Tables 4.2.6.8 and 6.1.1.4'

loop_
_geom_angle_atom_site_label_1
_geom_angle_atom_site_label_2
_geom_angle_atom_site_label_3
_geom_angle
N2 C1 N1 105.1(10)
N2 C1 Ru1 127.1(9)
N1 C1 Ru1 127.5(7)
C3 C2 N1 103.8(11)
C3 C2 H2A 128.1
N1 C2 H2A 128.1
C2 C3 N2 109.1(10)
C2 C3 H3A 125.4
N2 C3 H3A 125.4
N2 C4 C5 113.5(8)
N2 C4 H4A 108.9
C5 C4 H4A 108.9
N2 C4 H4B 108.9
C5 C4 H4B 108.9
H4A C4 H4B 107.7
C4 C5 S1 112.7(7)
C4 C5 H5A 109.1
S1 C5 H5A 109.1
C4 C5 H5B 109.1
S1 C5 H5B 109.1
H5A C5 H5B 107.8
S1 C6 H6A 109.5
S1 C6 H6B 109.5
H6A C6 H6B 109.5
S1 C6 H6C 109.5
H6A C6 H6C 109.5
H6B C6 H6C 109.5
N1 C7 H7C 109.5
N1 C7 H7B 109.5
H7C C7 H7B 109.5
N1 C7 H7A 109.5
H7C C7 H7A 109.5
H7B C7 H7A 109.5
C12 C8 C9 108.8(11)
C12 C8 Ru1 71.7(6)
C9 C8 Ru1 70.9(7)
C12 C8 H8A 125.6
C9 C8 H8A 125.6
Ru1 C8 H8A 123.4
C8 C9 C10 108.4(9)
C8 C9 Ru1 71.7(6)
C10 C9 Ru1 72.1(6)
C8 C9 H9A 125.8
C10 C9 H9A 125.8
Ru1 C9 H9A 122.1
C9 C10 C11 106.3(10)
C9 C10 Ru1 70.4(6)
C11 C10 Ru1 70.9(6)
C9 C10 H10A 126.9
C11 C10 H10A 126.9
Ru1 C10 H10A 123.5
C12 C11 C10 108.1(9)
C12 C11 Ru1 71.4(6)
C10 C11 Ru1 70.7(6)
C12 C11 H11A 126.0
C10 C11 H11A 126.0
Ru1 C11 H11A 123.6
C11 C12 C8 108.5(10)
C11 C12 Ru1 71.9(6)
C8 C12 Ru1 71.1(6)
C11 C12 H12A 125.8
C8 C12 H12A 125.8
Ru1 C12 H12A 122.8
C14 C13 C18 119.6(11)
C14 C13 P1 119.5(9)
C18 C13 P1 120.8(10)
C13 C14 C15 121.0(14)
C13 C14 H14A 119.5
C15 C14 H14A 119.5
C16 C15 C14 119.9(16)
C16 C15 H15A 120.0
C14 C15 H15A 120.0
C17 C16 C15 121.6(13)
C17 C16 H16A 119.2
C15 C16 H16A 119.2
C16 C17 C18 119.0(15)
C16 C17 H17A 120.5
C18 C17 H17A 120.5
C13 C18 C17 118.9(14)
C13 C18 H18A 120.6
C17 C18 H18A 120.6
C20 C19 C24 119.2(9)
C20 C19 P1 121.7(7)
C24 C19 P1 119.1(8)
C19 C20 C21 121.6(9)
C19 C20 H20A 119.2
C21 C20 H20A 119.2
C22 C21 C20 118.9(11)
C22 C21 H21A 120.6
C20 C21 H21A 120.6
C23 C22 C21 121.1(11)
C23 C22 H22A 119.5
C21 C22 H22A 119.5
C22 C23 C24 120.8(10)
C22 C23 H23A 119.6
C24 C23 H23A 119.6
C23 C24 C19 118.3(10)
C23 C24 H24A 120.8
C19 C24 H24A 120.8
C30 C25 C26 116.8(10)
C30 C25 P1 120.6(8)
C26 C25 P1 122.5(8)
C27 C26 C25 121.6(11)
C27 C26 H26A 119.2
C25 C26 H26A 119.2
C28 C27 C26 118.2(12)
C28 C27 H27A 120.9
C26 C27 H27A 120.9
C27 C28 C29 123.3(12)
C27 C28 H28A 118.4
C29 C28 H28A 118.4
C30 C29 C28 117.4(11)
C30 C29 H29A 121.3
C28 C29 H29A 121.3
C29 C30 C25 122.7(11)
C29 C30 H30A 118.7
C25 C30 H30A 118.7
C1 N1 C2 111.7(10)
C1 N1 C7 129.8(9)
C2 N1 C7 118.3(10)
C1 N2 C3 110.2(10)
C1 N2 C4 125.9(10)
C3 N2 C4 123.9(9)
C1 Ru1 C9 141.6(4)
C1 Ru1 C8 147.7(4)
C9 Ru1 C8 37.4(4)
C1 Ru1 C12 110.8(4)
C9 Ru1 C12 62.6(4)
C8 Ru1 C12 37.1(4)
C1 Ru1 C10 104.4(4)
C9 Ru1 C10 37.5(4)
C8 Ru1 C10 62.5(4)
C12 Ru1 C10 62.9(4)
C1 Ru1 C11 89.3(4)
C9 Ru1 C11 62.9(4)
C8 Ru1 C11 61.8(4)
C12 Ru1 C11 36.6(4)
C10 Ru1 C11 38.4(4)
C1 Ru1 P1 93.9(3)
C9 Ru1 P1 95.9(3)
C8 Ru1 P1 118.0(3)
C12 Ru1 P1 155.1(3)
C10 Ru1 P1 108.4(3)
C11 Ru1 P1 145.7(3)
C1 Ru1 S1 90.5(3)
C9 Ru1 S1 127.3(3)
C8 Ru1 S1 97.3(3)
C12 Ru1 S1 98.5(3)
C10 Ru1 S1 159.2(3)
C11 Ru1 S1 129.7(3)
P1 Ru1 S1 84.44(8)
C5 S1 C6 97.2(5)
C5 S1 Ru1 110.4(4)
C6 S1 Ru1 110.2(4)
F4 B1 F2 110.0(18)
F4 B1 F3 108.3(15)
F2 B1 F3 109.6(15)
F4 B1 F1 111.3(19)
F2 B1 F1 111.2(15)
F3 B1 F1 106.4(15)
F3A B1A F2A 96(3)
F3A B1A F1A 120(3)
F2A B1A F1A 76(2)
F3A B1A F4A 113(3)
F2A B1A F4A 148(4)
F1A B1A F4A 98(2)
B1A F1A F2A 51.3(12)
B1A F2A F1A 52.2(13)
C25 P1 C13 102.6(5)
C25 P1 C19 103.4(4)
C13 P1 C19 100.5(4)
C25 P1 Ru1 114.6(3)
C13 P1 Ru1 120.0(4)
C19 P1 Ru1 113.5(3)

loop_
_geom_bond_atom_site_label_1
_geom_bond_atom_site_label_2
_geom_bond_distance
C1 N2 1.343(12)
C1 N1 1.345(14)
C1 Ru1 2.052(12)
C2 C3 1.347(17)
C2 N1 1.410(14)
C2 H2A 0.9500
C3 N2 1.376(14)
C3 H3A 0.9500
C4 N2 1.415(14)
C4 C5 1.497(15)
C4 H4A 0.9900
C4 H4B 0.9900
C5 S1 1.804(11)
C5 H5A 0.9900
C5 H5B 0.9900
C6 S1 1.831(11)
C6 H6A 0.9800
C6 H6B 0.9800
C6 H6C 0.9800
C7 N1 1.462(13)
C7 H7C 0.9800
C7 H7B 0.9800
C7 H7A 0.9800
C8 C12 1.409(14)
C8 C9 1.413(15)
C8 Ru1 2.210(12)
C8 H8A 0.9500
C9 C10 1.420(15)
C9 Ru1 2.200(10)
C9 H9A 0.9500
C10 C11 1.463(15)
C10 Ru1 2.222(10)
C10 H10A 0.9500
C11 C12 1.397(16)
C11 Ru1 2.225(9)
C11 H11A 0.9500
C12 Ru1 2.218(10)
C12 H12A 0.9500
C13 C14 1.355(16)
C13 C18 1.412(17)
C13 P1 1.831(10)
C14 C15 1.388(16)
C14 H14A 0.9500
C15 C16 1.37(2)
C15 H15A 0.9500
C16 C17 1.36(2)
C16 H16A 0.9500
C17 C18 1.427(17)
C17 H17A 0.9500
C18 H18A 0.9500
C19 C20 1.361(14)
C19 C24 1.430(13)
C19 P1 1.851(9)
C20 C21 1.399(14)
C20 H20A 0.9500
C21 C22 1.381(14)
C21 H21A 0.9500
C22 C23 1.361(16)
C22 H22A 0.9500
C23 C24 1.401(14)
C23 H23A 0.9500
C24 H24A 0.9500
C25 C30 1.385(14)
C25 C26 1.411(14)
C25 P1 1.826(10)
C26 C27 1.394(16)
C26 H26A 0.9500
C27 C28 1.326(18)
C27 H27A 0.9500
C28 C29 1.409(19)
C28 H28A 0.9500
C29 C30 1.365(16)
C29 H29A 0.9500
C30 H30A 0.9500
Ru1 P1 2.308(2)
Ru1 S1 2.367(3)
B1 F4 1.354(16)
B1 F2 1.375(15)
B1 F3 1.383(18)
B1 F1 1.442(16)
B1A F3A 1.354(19)
B1A F2A 1.354(19)
B1A F1A 1.370(19)
B1A F4A 1.397(19)
F1A F2A 1.69(3)

loop_
_geom_torsion_atom_site_label_1
_geom_torsion_atom_site_label_2
_geom_torsion_atom_site_label_3
_geom_torsion_atom_site_label_4
_geom_torsion
N1 C2 C3 N2 -0.2(12)
N2 C4 C5 S1 -71.9(10)
C12 C8 C9 C10 -1.1(13)
Ru1 C8 C9 C10 -63.2(8)
C12 C8 C9 Ru1 62.1(7)
C8 C9 C10 C11 0.7(12)
Ru1 C9 C10 C11 -62.3(7)
C8 C9 C10 Ru1 62.9(8)
C9 C10 C11 C12 0.0(12)
Ru1 C10 C11 C12 -62.0(7)
C9 C10 C11 Ru1 62.0(7)
C10 C11 C12 C8 -0.6(12)
Ru1 C11 C12 C8 -62.1(7)
C10 C11 C12 Ru1 61.5(7)
C9 C8 C12 C11 1.1(12)
Ru1 C8 C12 C11 62.6(7)
C9 C8 C12 Ru1 -61.6(8)
C18 C13 C14 C15 -1.5(16)
P1 C13 C14 C15 -178.2(9)
C13 C14 C15 C16 2.1(19)
C14 C15 C16 C17 -2(2)
C15 C16 C17 C18 1(2)
C14 C13 C18 C17 0.7(16)
P1 C13 C18 C17 177.4(9)
C16 C17 C18 C13 0(2)
C24 C19 C20 C21 1.3(16)
P1 C19 C20 C21 179.2(8)
C19 C20 C21 C22 -1.3(18)
C20 C21 C22 C23 -1(2)
C21 C22 C23 C24 4(2)
C22 C23 C24 C19 -4.0(19)
C20 C19 C24 C23 1.3(16)
P1 C19 C24 C23 -176.7(9)
C30 C25 C26 C27 -1.1(15)
P1 C25 C26 C27 -177.4(9)
C25 C26 C27 C28 2.6(18)
C26 C27 C28 C29 -3(2)
C27 C28 C29 C30 2.1(19)
C28 C29 C30 C25 -0.5(16)
C26 C25 C30 C29 0.1(15)
P1 C25 C30 C29 176.5(8)
N2 C1 N1 C2 0.5(11)
Ru1 C1 N1 C2 175.1(7)
N2 C1 N1 C7 -175.4(10)
Ru1 C1 N1 C7 -0.8(15)
C3 C2 N1 C1 -0.2(12)
C3 C2 N1 C7 176.2(9)
N1 C1 N2 C3 -0.6(11)
Ru1 C1 N2 C3 -175.2(7)
N1 C1 N2 C4 177.6(9)
Ru1 C1 N2 C4 3.0(13)
C2 C3 N2 C1 0.5(12)
C2 C3 N2 C4 -177.7(9)
C5 C4 N2 C1 58.4(13)
C5 C4 N2 C3 -123.7(10)
N2 C1 Ru1 C9 140.3(8)
N1 C1 Ru1 C9 -33.1(12)
N2 C1 Ru1 C8 73.8(11)
N1 C1 Ru1 C8 -99.6(11)
N2 C1 Ru1 C12 68.6(9)
N1 C1 Ru1 C12 -104.8(9)
N2 C1 Ru1 C10 134.7(8)
N1 C1 Ru1 C10 -38.7(9)
N2 C1 Ru1 C11 99.0(8)
N1 C1 Ru1 C11 -74.4(9)
N2 C1 Ru1 P1 -115.2(8)
N1 C1 Ru1 P1 71.4(8)
N2 C1 Ru1 S1 -30.7(8)
N1 C1 Ru1 S1 155.9(8)
C8 C9 Ru1 C1 -126.1(7)
C10 C9 Ru1 C1 -9.0(10)
C10 C9 Ru1 C8 117.1(9)
C8 C9 Ru1 C12 -36.8(6)
C10 C9 Ru1 C12 80.3(7)
C8 C9 Ru1 C10 -117.1(9)
C8 C9 Ru1 C11 -78.2(7)
C10 C9 Ru1 C11 38.9(7)
C8 C9 Ru1 P1 130.0(6)
C10 C9 Ru1 P1 -112.8(7)
C8 C9 Ru1 S1 42.5(7)
C10 C9 Ru1 S1 159.7(6)
C12 C8 Ru1 C1 -8.0(12)
C9 C8 Ru1 C1 110.2(9)
C12 C8 Ru1 C9 -118.2(10)
C9 C8 Ru1 C12 118.2(10)
C12 C8 Ru1 C10 -80.6(7)
C9 C8 Ru1 C10 37.6(6)
C12 C8 Ru1 C11 -36.9(6)
C9 C8 Ru1 C11 81.4(7)
C12 C8 Ru1 P1 -177.9(6)
C9 C8 Ru1 P1 -59.6(7)
C12 C8 Ru1 S1 94.6(6)
C9 C8 Ru1 S1 -147.2(6)
C11 C12 Ru1 C1 57.8(7)
C8 C12 Ru1 C1 175.4(7)
C11 C12 Ru1 C9 -80.6(7)
C8 C12 Ru1 C9 37.0(6)
C11 C12 Ru1 C8 -117.6(9)
C11 C12 Ru1 C10 -38.2(6)
C8 C12 Ru1 C10 79.4(7)
C8 C12 Ru1 C11 117.6(9)
C11 C12 Ru1 P1 -113.2(8)
C8 C12 Ru1 P1 4.4(12)
C11 C12 Ru1 S1 151.6(6)
C8 C12 Ru1 S1 -90.8(6)
C9 C10 Ru1 C1 174.2(7)
C11 C10 Ru1 C1 -69.8(7)
C11 C10 Ru1 C9 116.0(10)
C9 C10 Ru1 C8 -37.5(7)
C11 C10 Ru1 C8 78.4(7)
C9 C10 Ru1 C12 -79.5(8)
C11 C10 Ru1 C12 36.4(6)
C9 C10 Ru1 C11 -116.0(10)
C9 C10 Ru1 P1 75.1(7)
C11 C10 Ru1 P1 -169.0(6)
C9 C10 Ru1 S1 -51.1(11)
C11 C10 Ru1 S1 64.9(11)
C12 C11 Ru1 C1 -127.7(7)
C10 C11 Ru1 C1 114.6(7)
C12 C11 Ru1 C9 79.8(7)
C10 C11 Ru1 C9 -37.9(7)
C12 C11 Ru1 C8 37.4(6)
C10 C11 Ru1 C8 -80.3(7)
C10 C11 Ru1 C12 -117.7(9)
C12 C11 Ru1 C10 117.7(9)
C12 C11 Ru1 P1 136.5(6)
C10 C11 Ru1 P1 18.8(10)
C12 C11 Ru1 S1 -37.6(7)
C10 C11 Ru1 S1 -155.3(6)
C4 C5 S1 C6 -83.3(9)
C4 C5 S1 Ru1 31.4(8)
C1 Ru1 S1 C5 10.4(4)
C9 Ru1 S1 C5 -162.6(5)
C8 Ru1 S1 C5 -138.1(4)
C12 Ru1 S1 C5 -100.7(5)
C10 Ru1 S1 C5 -126.0(9)
C11 Ru1 S1 C5 -79.1(5)
P1 Ru1 S1 C5 104.3(4)
C1 Ru1 S1 C6 116.6(5)
C9 Ru1 S1 C6 -56.4(6)
C8 Ru1 S1 C6 -31.9(6)
C12 Ru1 S1 C6 5.5(6)
C10 Ru1 S1 C6 -19.8(9)
C11 Ru1 S1 C6 27.2(6)
P1 Ru1 S1 C6 -149.5(5)
F3A B1A F1A F2A 89(4)
F4A B1A F1A F2A -148(4)
F3A B1A F2A F1A -119(3)
F4A B1A F2A F1A 84(5)
C30 C25 P1 C13 67.5(8)
C26 C25 P1 C13 -116.4(8)
C30 C25 P1 C19 171.7(8)
C26 C25 P1 C19 -12.2(9)
C30 C25 P1 Ru1 -64.3(8)
C26 C25 P1 Ru1 111.9(7)
C14 C13 P1 C25 -170.0(8)
C18 C13 P1 C25 13.4(9)
C14 C13 P1 C19 83.6(9)
C18 C13 P1 C19 -93.1(9)
C14 C13 P1 Ru1 -41.5(10)
C18 C13 P1 Ru1 141.8(7)
C20 C19 P1 C25 113.3(9)
C24 C19 P1 C25 -68.7(9)
C20 C19 P1 C13 -140.9(9)
C24 C19 P1 C13 37.0(10)
C20 C19 P1 Ru1 -11.5(10)
C24 C19 P1 Ru1 166.5(7)
C1 Ru1 P1 C25 47.7(5)
C9 Ru1 P1 C25 -169.5(4)
C8 Ru1 P1 C25 -137.7(5)
C12 Ru1 P1 C25 -140.7(8)
C10 Ru1 P1 C25 154.3(5)
C11 Ru1 P1 C25 142.1(6)
S1 Ru1 P1 C25 -42.4(3)
C1 Ru1 P1 C13 -75.1(5)
C9 Ru1 P1 C13 67.7(5)
C8 Ru1 P1 C13 99.5(5)
C12 Ru1 P1 C13 96.5(9)
C10 Ru1 P1 C13 31.5(6)
C11 Ru1 P1 C13 19.3(7)
S1 Ru1 P1 C13 -165.2(4)
C1 Ru1 P1 C19 166.2(5)
C9 Ru1 P1 C19 -51.0(5)
C8 Ru1 P1 C19 -19.2(5)
C12 Ru1 P1 C19 -22.3(8)
C10 Ru1 P1 C19 -87.2(5)
C11 Ru1 P1 C19 -99.4(6)
S1 Ru1 P1 C19 76.1(4)
